data_8102316
loop_
_publ_author_name
'Feng-Xia Yang'
'Xiao-Dong Li'
'Guang-Ri Xu'
'Chen Qian'

_publ_section_title
;
 Crystal structure of 1,2-bis(4-pyridyl)ethylene -
 2-bromo-1,4-benzenedicarboxylic acid (1:1), C12H10N2 &#x00B7; C8H4O4Br
;
_journal_issue 3
_journal_name_full 'Zeitschrift f\"ur Kristallographie - New Crystal Structures'
_journal_page_first 297
_journal_volume 223
_journal_year 2008
_chemical_formula_sum 'C20 H14 Br N2 O4'
_chemical_formula_weight 426.24
_space_group_IT_number 2
_symmetry_cell_setting triclinic
_symmetry_space_group_name_Hall '-P 1'
_symmetry_space_group_name_H-M 'P -1'
_atom_sites_solution_hydrogens geom
_atom_sites_solution_primary direct
_atom_sites_solution_secondary difmap
_audit_creation_method SHELXL-97
_cell_angle_alpha 91.705(3)
_cell_angle_beta 100.577(3)
_cell_angle_gamma 109.154(3)
_cell_formula_units_Z 2
_cell_length_a 7.0531(17)
_cell_length_b 9.941(2)
_cell_length_c 13.858(3)
_cell_measurement_reflns_used 1936
_cell_measurement_temperature 291(2)
_cell_measurement_theta_max 26.67
_cell_measurement_theta_min 2.52
_cell_volume 898.0(3)
_computing_cell_refinement 'Bruker SMART'
_computing_data_collection 'Bruker SMART'
_computing_data_reduction 'Bruker SAINT'
_computing_molecular_graphics 'Bruker SHELXTL'
_computing_publication_material 'Bruker SHELXTL'
_computing_structure_refinement 'SHELXL-97 (Sheldrick, 1997)'
_computing_structure_solution 'SHELXS-97 (Sheldrick, 1990)'
_diffrn_ambient_temperature 291(2)
_diffrn_measured_fraction_theta_full 0.990
_diffrn_measured_fraction_theta_max 0.990
_diffrn_measurement_device_type 'CCD area detector'
_diffrn_measurement_method 'phi and omega scans'
_diffrn_radiation_monochromator graphite
_diffrn_radiation_source 'fine-focus sealed tube'
_diffrn_radiation_type MoK\a
_diffrn_radiation_wavelength 0.71073
_diffrn_reflns_av_R_equivalents 0.0307
_diffrn_reflns_av_sigmaI/netI 0.0513
_diffrn_reflns_limit_h_max 8
_diffrn_reflns_limit_h_min -8
_diffrn_reflns_limit_k_max 12
_diffrn_reflns_limit_k_min -12
_diffrn_reflns_limit_l_max 16
_diffrn_reflns_limit_l_min -16
_diffrn_reflns_number 6837
_diffrn_reflns_theta_full 25.50
_diffrn_reflns_theta_max 25.50
_diffrn_reflns_theta_min 2.52
_exptl_absorpt_coefficient_mu 2.318
_exptl_absorpt_correction_T_max 0.8256
_exptl_absorpt_correction_T_min 0.5027
_exptl_absorpt_correction_type multi-scan
_exptl_absorpt_process_details SADABS
_exptl_crystal_density_diffrn 1.576
_exptl_crystal_density_method 'not measured'
_exptl_crystal_F_000 430
_exptl_crystal_size_max 0.34
_exptl_crystal_size_mid 0.22
_exptl_crystal_size_min 0.09
_refine_diff_density_max 0.723
_refine_diff_density_min -0.373
_refine_diff_density_rms 0.066
_refine_ls_extinction_method none
_refine_ls_goodness_of_fit_ref 1.046
_refine_ls_hydrogen_treatment constr
_refine_ls_matrix_type full
_refine_ls_number_parameters 255
_refine_ls_number_reflns 3312
_refine_ls_number_restraints 1
_refine_ls_restrained_S_all 1.075
_refine_ls_R_factor_all 0.0851
_refine_ls_R_factor_gt 0.0525
_refine_ls_shift/su_max 0.000
_refine_ls_shift/su_mean 0.000
_refine_ls_structure_factor_coef Fsqd
_refine_ls_weighting_details 'calc w=1/[\s^2^(Fo^2^)+(0.0722P)^2^+0.7691P] where P=(Fo^2^+2Fc^2^)/3'
_refine_ls_weighting_scheme calc
_refine_ls_wR_factor_gt 0.1358
_refine_ls_wR_factor_ref 0.1563
_reflns_number_gt 2274
_reflns_number_total 3312
_reflns_threshold_expression >2sigma(I)
_cod_data_source_file 1267-2334.cff
_cod_data_source_block a
_cod_depositor_comments
;
The following automatic conversions were performed:
'_symmetry_cell_setting' value 'Triclinic' changed to 'triclinic'
according to '/home/saulius/struct/CIF-dictionaries/cif_core.dic'
dictionary named 'cif_core.dic' version 2.4.1 from
2010-06-29.

'_exptl_absorpt_correction_type' value 'MULTI-SCAN' changed
to 'multi-scan' according to
'/home/saulius/struct/CIF-dictionaries/cif_core.dic' dictionary named
'cif_core.dic' version 2.4.1 from
2010-06-29.

'_refine_ls_hydrogen_treatment' value 'CONSTR' changed to
'constr' according to '/home/saulius/struct/CIF-dictionaries/cif_core.dic'
dictionary named 'cif_core.dic' version 2.4.1 from 2010-06-29.

Automatic conversion script
Id: cif_fix_enum 1555 2011-01-17 13:19:09Z saulius 
;
_cod_original_cell_volume 898.0(4)
_cod_original_sg_symbol_H-M P-1
_cod_database_code 8102316

loop_
_symmetry_equiv_pos_as_xyz
'x, y, z'
'-x, -y, -z'

loop_
_atom_site_label
_atom_site_type_symbol
_atom_site_fract_x
_atom_site_fract_y
_atom_site_fract_z
_atom_site_U_iso_or_equiv
_atom_site_adp_type
_atom_site_occupancy
_atom_site_symmetry_multiplicity
_atom_site_calc_flag
_atom_site_refinement_flags
_atom_site_disorder_assembly
_atom_site_disorder_group
Br1 Br 0.2030(3) 0.8805(2) 0.92596(16) 0.0818(10) Uani 0.2705(17) 1 d PD A 1
Br2 Br -0.20639(10) 1.11172(7) 0.57363(4) 0.0564(3) Uani 0.7295(17) 1 d PD A 2
O1 O 0.3007(6) 0.7462(4) 0.7860(3) 0.0930(13) Uani 1 1 d . . .
O2 O 0.3341(5) 0.8578(4) 0.6505(3) 0.0785(11) Uani 1 1 d . . .
H2D H 0.4326 0.8183 0.6345 0.118 Uiso 1 1 d R . .
O3 O -0.3481(6) 1.1144(4) 0.8731(3) 0.0866(12) Uani 1 1 d . . .
H3D H -0.4336 1.1769 0.8767 0.130 Uiso 1 1 d R . .
O4 O -0.2950(7) 1.2412(4) 0.7465(4) 0.1002(14) Uani 1 1 d . . .
N1 N 0.5604(6) 0.7125(4) 0.6062(3) 0.0637(12) Uani 1 1 d . . .
N2 N -0.5669(5) 1.2671(4) 0.9112(3) 0.0596(11) Uani 1 1 d . . .
C1 C 0.2663(7) 0.8316(5) 0.7305(4) 0.0584(12) Uani 1 1 d . . .
C2 C 0.1295(6) 0.9154(4) 0.7476(4) 0.0513(11) Uani 1 1 d . A .
C3 C 0.0797(7) 0.9281(5) 0.8378(4) 0.0621(13) Uani 1 1 d D . .
C4 C -0.0511(7) 1.0004(5) 0.8505(4) 0.0594(12) Uani 1 1 d . A .
H4 H -0.0837 1.0069 0.9122 0.071 Uiso 1 1 calc R . .
C5 C -0.1363(6) 1.0642(4) 0.7749(4) 0.0500(11) Uani 1 1 d . . .
C6 C -0.0873(6) 1.0510(5) 0.6834(4) 0.0527(11) Uani 1 1 d D A .
C7 C 0.0468(6) 0.9789(5) 0.6708(4) 0.0533(12) Uani 1 1 d . . .
H7 H 0.0817 0.9731 0.6097 0.064 Uiso 1 1 calc R A .
C8 C -0.2722(7) 1.1476(5) 0.7958(4) 0.0598(13) Uani 1 1 d . A .
C9 C -0.6219(7) 1.2708(5) 0.9966(4) 0.0637(13) Uani 1 1 d . . .
H9 H -0.5723 1.2223 1.0460 0.076 Uiso 1 1 calc R . .
C10 C -0.7489(7) 1.3426(5) 1.0168(4) 0.0572(12) Uani 1 1 d . . .
H10 H -0.7856 1.3399 1.0780 0.069 Uiso 1 1 calc R . .
C11 C -0.8225(6) 1.4192(4) 0.9459(3) 0.0469(10) Uani 1 1 d . . .
C12 C -0.7626(7) 1.4168(5) 0.8563(4) 0.0579(12) Uani 1 1 d . . .
H12 H -0.8069 1.4660 0.8060 0.069 Uiso 1 1 calc R . .
C13 C -0.6353(7) 1.3398(5) 0.8425(4) 0.0633(13) Uani 1 1 d . . .
H13 H -0.5962 1.3391 0.7820 0.076 Uiso 1 1 calc R . .
C14 C -0.9585(7) 1.4987(5) 0.9611(3) 0.0532(11) Uani 1 1 d . . .
H14 H -0.9894 1.5528 0.9109 0.064 Uiso 1 1 calc R . .
C15 C 0.6343(7) 0.6361(5) 0.6705(4) 0.0650(14) Uani 1 1 d . . .
H15 H 0.5954 0.6293 0.7313 0.078 Uiso 1 1 calc R . .
C16 C 0.7656(7) 0.5666(5) 0.6517(4) 0.0570(12) Uani 1 1 d . . .
H16 H 0.8144 0.5152 0.6992 0.068 Uiso 1 1 calc R . .
C17 C 0.8244(6) 0.5741(4) 0.5613(3) 0.0485(11) Uani 1 1 d . . .
C18 C 0.7456(7) 0.6525(5) 0.4941(4) 0.0576(12) Uani 1 1 d . . .
H18 H 0.7808 0.6610 0.4326 0.069 Uiso 1 1 calc R . .
C19 C 0.6138(7) 0.7182(5) 0.5195(4) 0.0630(13) Uani 1 1 d . . .
H19 H 0.5603 0.7690 0.4731 0.076 Uiso 1 1 calc R . .
C20 C 0.9660(7) 0.5023(5) 0.5408(3) 0.0542(11) Uani 1 1 d . . .
H20 H 1.0130 0.4545 0.5914 0.065 Uiso 1 1 calc R . .

loop_
_atom_site_aniso_label
_atom_site_aniso_U_11
_atom_site_aniso_U_22
_atom_site_aniso_U_33
_atom_site_aniso_U_23
_atom_site_aniso_U_13
_atom_site_aniso_U_12
Br1 0.0961(17) 0.1104(18) 0.0773(15) 0.0380(12) 0.0349(11) 0.0744(14)
Br2 0.0672(4) 0.0785(5) 0.0509(4) 0.0266(3) 0.0208(3) 0.0546(4)
O1 0.097(3) 0.086(3) 0.130(4) 0.021(3) 0.031(3) 0.072(2)
O2 0.075(2) 0.100(3) 0.089(3) -0.004(2) 0.023(2) 0.066(2)
O3 0.086(3) 0.103(3) 0.107(3) 0.004(2) 0.047(2) 0.066(2)
O4 0.105(3) 0.088(3) 0.150(4) 0.019(3) 0.057(3) 0.071(3)
N1 0.045(2) 0.070(3) 0.082(3) -0.027(2) 0.011(2) 0.031(2)
N2 0.043(2) 0.064(2) 0.080(3) -0.014(2) 0.014(2) 0.0313(19)
C1 0.043(3) 0.064(3) 0.074(3) -0.012(3) 0.008(2) 0.029(2)
C2 0.036(2) 0.044(2) 0.074(3) -0.013(2) 0.000(2) 0.023(2)
C3 0.050(3) 0.067(3) 0.076(3) -0.019(3) 0.010(2) 0.033(2)
C4 0.050(3) 0.072(3) 0.066(3) -0.012(2) 0.010(2) 0.035(2)
C5 0.036(2) 0.046(2) 0.069(3) -0.018(2) 0.012(2) 0.0168(19)
C6 0.038(2) 0.054(3) 0.070(3) -0.007(2) 0.006(2) 0.024(2)
C7 0.041(2) 0.057(3) 0.066(3) -0.015(2) 0.016(2) 0.022(2)
C8 0.047(3) 0.047(3) 0.092(4) -0.008(3) 0.012(3) 0.028(2)
C9 0.058(3) 0.078(3) 0.070(3) -0.003(3) 0.010(2) 0.046(3)
C10 0.053(3) 0.070(3) 0.059(3) -0.004(2) 0.012(2) 0.036(2)
C11 0.040(2) 0.044(2) 0.061(3) -0.011(2) 0.014(2) 0.0201(19)
C12 0.055(3) 0.063(3) 0.064(3) -0.003(2) 0.018(2) 0.030(2)
C13 0.055(3) 0.073(3) 0.070(3) -0.014(3) 0.026(2) 0.027(3)
C14 0.053(3) 0.058(3) 0.061(3) -0.004(2) 0.012(2) 0.035(2)
C15 0.051(3) 0.081(3) 0.067(3) -0.017(3) 0.014(2) 0.029(3)
C16 0.051(3) 0.067(3) 0.061(3) -0.008(2) 0.011(2) 0.030(2)
C17 0.036(2) 0.043(2) 0.069(3) -0.012(2) 0.009(2) 0.0188(19)
C18 0.049(3) 0.060(3) 0.071(3) -0.010(2) 0.013(2) 0.030(2)
C19 0.051(3) 0.065(3) 0.083(4) -0.010(3) 0.005(3) 0.038(2)
C20 0.048(3) 0.055(3) 0.071(3) -0.005(2) 0.011(2) 0.034(2)

loop_
_atom_type_symbol
_atom_type_description
_atom_type_scat_dispersion_real
_atom_type_scat_dispersion_imag
_atom_type_scat_source
C C 0.0033 0.0016 'International Tables Vol C Tables 4.2.6.8 and 6.1.1.4'
H H 0.0000 0.0000 'International Tables Vol C Tables 4.2.6.8 and 6.1.1.4'
N N 0.0061 0.0033 'International Tables Vol C Tables 4.2.6.8 and 6.1.1.4'
O O 0.0106 0.0060 'International Tables Vol C Tables 4.2.6.8 and 6.1.1.4'
Br Br -0.2901 2.4595 'International Tables Vol C Tables 4.2.6.8 and 6.1.1.4'

loop_
_geom_angle_atom_site_label_1
_geom_angle_atom_site_label_2
_geom_angle_atom_site_label_3
_geom_angle
_geom_angle_site_symmetry_1
_geom_angle_site_symmetry_3
_geom_angle_publ_flag
C1 O2 H2D 120.7 . . ?
C8 O3 H3D 104.3 . . ?
C19 N1 C15 117.4(4) . . ?
C9 N2 C13 117.4(4) . . ?
O1 C1 O2 125.0(4) . . ?
O1 C1 C2 122.3(5) . . ?
O2 C1 C2 112.6(5) . . ?
C3 C2 C7 118.3(4) . . ?
C3 C2 C1 121.4(4) . . ?
C7 C2 C1 120.2(4) . . ?
C2 C3 C4 120.3(5) . . ?
C2 C3 Br1 117.0(3) . . ?
C4 C3 Br1 121.9(4) . . ?
C3 C4 C5 122.4(5) . . ?
C3 C4 H4 118.8 . . ?
C5 C4 H4 118.8 . . ?
C4 C5 C6 117.5(4) . . ?
C4 C5 C8 119.3(4) . . ?
C6 C5 C8 123.2(4) . . ?
C5 C6 C7 120.1(4) . . ?
C5 C6 Br2 123.0(3) . . ?
C7 C6 Br2 116.8(4) . . ?
C2 C7 C6 121.4(4) . . ?
C2 C7 H7 119.3 . . ?
C6 C7 H7 119.3 . . ?
O4 C8 O3 124.4(4) . . ?
O4 C8 C5 121.7(5) . . ?
O3 C8 C5 113.7(4) . . ?
N2 C9 C10 123.4(5) . . ?
N2 C9 H9 118.3 . . ?
C10 C9 H9 118.3 . . ?
C9 C10 C11 120.1(4) . . ?
C9 C10 H10 119.9 . . ?
C11 C10 H10 119.9 . . ?
C12 C11 C10 116.5(4) . . ?
C12 C11 C14 119.8(4) . . ?
C10 C11 C14 123.8(4) . . ?
C11 C12 C13 119.2(5) . . ?
C11 C12 H12 120.4 . . ?
C13 C12 H12 120.4 . . ?
N2 C13 C12 123.4(4) . . ?
N2 C13 H13 118.3 . . ?
C12 C13 H13 118.3 . . ?
C14 C14 C11 126.7(6) 2_387 . ?
C14 C14 H14 116.7 2_387 . ?
C11 C14 H14 116.7 . . ?
N1 C15 C16 123.3(5) . . ?
N1 C15 H15 118.3 . . ?
C16 C15 H15 118.3 . . ?
C15 C16 C17 119.5(5) . . ?
C15 C16 H16 120.3 . . ?
C17 C16 H16 120.3 . . ?
C18 C17 C16 117.0(4) . . ?
C18 C17 C20 123.0(4) . . ?
C16 C17 C20 120.0(4) . . ?
C19 C18 C17 119.5(5) . . ?
C19 C18 H18 120.3 . . ?
C17 C18 H18 120.3 . . ?
N1 C19 C18 123.3(5) . . ?
N1 C19 H19 118.3 . . ?
C18 C19 H19 118.3 . . ?
C20 C20 C17 127.4(6) 2_766 . ?
C20 C20 H20 116.3 2_766 . ?
C17 C20 H20 116.3 . . ?

loop_
_geom_bond_atom_site_label_1
_geom_bond_atom_site_label_2
_geom_bond_distance
_geom_bond_site_symmetry_2
_geom_bond_publ_flag
Br1 C3 1.545(5) . ?
Br2 C6 1.817(5) . ?
O1 C1 1.215(6) . ?
O2 C1 1.286(6) . ?
O2 H2D 0.9575 . ?
O3 C8 1.288(6) . ?
O3 H3D 1.0041 . ?
O4 C8 1.207(6) . ?
N1 C19 1.321(6) . ?
N1 C15 1.332(6) . ?
N2 C9 1.314(6) . ?
N2 C13 1.328(6) . ?
C1 C2 1.510(6) . ?
C2 C3 1.373(7) . ?
C2 C7 1.387(6) . ?
C3 C4 1.374(6) . ?
C4 C5 1.386(7) . ?
C4 H4 0.9300 . ?
C5 C6 1.387(6) . ?
C5 C8 1.516(5) . ?
C6 C7 1.392(6) . ?
C7 H7 0.9300 . ?
C9 C10 1.375(6) . ?
C9 H9 0.9300 . ?
C10 C11 1.389(6) . ?
C10 H10 0.9300 . ?
C11 C12 1.385(6) . ?
C11 C14 1.467(5) . ?
C12 C13 1.390(6) . ?
C12 H12 0.9300 . ?
C13 H13 0.9300 . ?
C14 C14 1.321(9) 2_387 ?
C14 H14 0.9300 . ?
C15 C16 1.379(6) . ?
C15 H15 0.9300 . ?
C16 C17 1.387(6) . ?
C16 H16 0.9300 . ?
C17 C18 1.386(6) . ?
C17 C20 1.465(5) . ?
C18 C19 1.385(6) . ?
C18 H18 0.9300 . ?
C19 H19 0.9300 . ?
C20 C20 1.312(9) 2_766 ?
C20 H20 0.9300 . ?

loop_
_geom_hbond_atom_site_label_D
_geom_hbond_atom_site_label_H
_geom_hbond_atom_site_label_A
_geom_hbond_distance_DH
_geom_hbond_distance_HA
_geom_hbond_distance_DA
_geom_hbond_angle_DHA
_geom_hbond_site_symmetry_A
O3 H3D N2 1.00 1.62 2.599(5) 165.3 .
O2 H2D N1 0.96 1.67 2.614(5) 166.4 .

loop_
_geom_torsion_atom_site_label_1
_geom_torsion_atom_site_label_2
_geom_torsion_atom_site_label_3
_geom_torsion_atom_site_label_4
_geom_torsion
_geom_torsion_site_symmetry_1
_geom_torsion_site_symmetry_2
_geom_torsion_site_symmetry_3
_geom_torsion_site_symmetry_4
_geom_torsion_publ_flag
O1 C1 C2 C3 17.1(7) . . . . ?
O2 C1 C2 C3 -165.0(4) . . . . ?
O1 C1 C2 C7 -161.4(5) . . . . ?
O2 C1 C2 C7 16.5(6) . . . . ?
C7 C2 C3 C4 0.9(7) . . . . ?
C1 C2 C3 C4 -177.6(4) . . . . ?
C7 C2 C3 Br1 -169.3(4) . . . . ?
C1 C2 C3 Br1 12.2(6) . . . . ?
C2 C3 C4 C5 -0.6(7) . . . . ?
Br1 C3 C4 C5 169.1(4) . . . . ?
C3 C4 C5 C6 0.9(7) . . . . ?
C3 C4 C5 C8 -177.4(4) . . . . ?
C4 C5 C6 C7 -1.5(6) . . . . ?
C8 C5 C6 C7 176.7(4) . . . . ?
C4 C5 C6 Br2 173.4(3) . . . . ?
C8 C5 C6 Br2 -8.4(6) . . . . ?
C3 C2 C7 C6 -1.5(7) . . . . ?
C1 C2 C7 C6 177.0(4) . . . . ?
C5 C6 C7 C2 1.8(7) . . . . ?
Br2 C6 C7 C2 -173.3(3) . . . . ?
C4 C5 C8 O4 155.2(5) . . . . ?
C6 C5 C8 O4 -23.0(7) . . . . ?
C4 C5 C8 O3 -21.0(6) . . . . ?
C6 C5 C8 O3 160.8(4) . . . . ?
C13 N2 C9 C10 1.6(7) . . . . ?
N2 C9 C10 C11 -1.5(8) . . . . ?
C9 C10 C11 C12 0.7(7) . . . . ?
C9 C10 C11 C14 180.0(4) . . . . ?
C10 C11 C12 C13 0.0(6) . . . . ?
C14 C11 C12 C13 -179.3(4) . . . . ?
C9 N2 C13 C12 -0.8(7) . . . . ?
C11 C12 C13 N2 0.1(7) . . . . ?
C12 C11 C14 C14 174.1(6) . . . 2_387 ?
C10 C11 C14 C14 -5.2(9) . . . 2_387 ?
C19 N1 C15 C16 1.5(7) . . . . ?
N1 C15 C16 C17 -0.6(7) . . . . ?
C15 C16 C17 C18 0.0(6) . . . . ?
C15 C16 C17 C20 179.2(4) . . . . ?
C16 C17 C18 C19 -0.2(6) . . . . ?
C20 C17 C18 C19 -179.5(4) . . . . ?
C15 N1 C19 C18 -1.8(7) . . . . ?
C17 C18 C19 N1 1.2(7) . . . . ?
C18 C17 C20 C20 -1.7(9) . . . 2_766 ?
C16 C17 C20 C20 179.1(6) . . . 2_766 ?
